data_7150156
loop_
_publ_author_name
'Fox, David J.'
'Morley, Thomas J.'
'Taylor, Sarah'
'Warren, Stuart'

_publ_section_title
;
 Selective five- and six-membered cyclic amine syntheses via capture of
 episulfonium ions.
;
_journal_issue 8
_journal_name_full 'Organic &amp; biomolecular chemistry'
_journal_page_first 1369
_journal_page_last 1371
_journal_paper_doi 10.1039/b503068b
_journal_volume 3
_journal_year 2005
_chemical_formula_sum 'C13 H20 Cl N S'
_chemical_formula_weight 257.81
_chemical_name_systematic
;
?
;
_space_group_IT_number 61
_symmetry_cell_setting orthorhombic
_symmetry_space_group_name_Hall '-P 2ac 2ab'
_symmetry_space_group_name_H-M 'P b c a'
_atom_sites_solution_hydrogens geom
_atom_sites_solution_primary direct
_atom_sites_solution_secondary difmap
_audit_creation_method SHELXL-97
_cell_angle_alpha 90.00
_cell_angle_beta 90.00
_cell_angle_gamma 90.00
_cell_formula_units_Z 8
_cell_length_a 8.5638(3)
_cell_length_b 14.0302(5)
_cell_length_c 23.1201(9)
_cell_measurement_reflns_used 108549
_cell_measurement_temperature 180(2)
_cell_measurement_theta_max 27.48
_cell_measurement_theta_min 1
_cell_volume 2777.92(18)
_computing_cell_refinement 'HKL Scalepack (Otwinowski & Minor 1997)'
_computing_data_collection 'Collect (Nonius B.V. 1998)'
_computing_data_reduction
;
HKL Denzo and Scalepack (Otwinowski & Minor 1997)
;
_computing_publication_material 'SHELXL-97 (Sheldrick 1997)'
_computing_structure_refinement 'SHELXL-97 (Sheldrick 1997)'
_computing_structure_solution 'SIR-92 (Altomare et al. 1994)'
_diffrn_ambient_temperature 180(2)
_diffrn_measured_fraction_theta_full 0.987
_diffrn_measured_fraction_theta_max 0.987
_diffrn_measurement_device_type 'Nonius Kappa CCD'
_diffrn_measurement_method 'Thin slice \w and \f scans'
_diffrn_radiation_source 'fine-focus sealed tube'
_diffrn_radiation_type MoK\a
_diffrn_radiation_wavelength 0.71073
_diffrn_reflns_av_R_equivalents 0.0582
_diffrn_reflns_av_sigmaI/netI 0.0407
_diffrn_reflns_limit_h_max 11
_diffrn_reflns_limit_h_min -11
_diffrn_reflns_limit_k_max 18
_diffrn_reflns_limit_k_min -18
_diffrn_reflns_limit_l_max 29
_diffrn_reflns_limit_l_min -27
_diffrn_reflns_number 13217
_diffrn_reflns_theta_full 27.48
_diffrn_reflns_theta_max 27.48
_diffrn_reflns_theta_min 3.84
_exptl_absorpt_coefficient_mu 0.401
_exptl_absorpt_correction_T_max 0.974
_exptl_absorpt_correction_T_min 0.818
_exptl_absorpt_correction_type multi-scan
_exptl_absorpt_process_details
;
multi-scan from symmetry-related measurements
Sortav (Blessing 1995)
;
_exptl_crystal_density_diffrn 1.233
_exptl_crystal_density_method 'not measured'
_exptl_crystal_F_000 1104
_exptl_crystal_size_max 0.23
_exptl_crystal_size_mid 0.18
_exptl_crystal_size_min 0.10
_refine_diff_density_max 0.713
_refine_diff_density_min -0.524
_refine_diff_density_rms 0.097
_refine_ls_extinction_method none
_refine_ls_goodness_of_fit_ref 1.189
_refine_ls_hydrogen_treatment constr
_refine_ls_matrix_type full
_refine_ls_number_parameters 147
_refine_ls_number_reflns 3144
_refine_ls_number_restraints 0
_refine_ls_restrained_S_all 1.189
_refine_ls_R_factor_all 0.0850
_refine_ls_R_factor_gt 0.0699
_refine_ls_shift/su_max 0.000
_refine_ls_shift/su_mean 0.000
_refine_ls_structure_factor_coef Fsqd
_refine_ls_weighting_details 'calc w=1/[\s^2^(Fo^2^)+(0.1130P)^2^+1.3114P] where P=(Fo^2^+2Fc^2^)/3'
_refine_ls_weighting_scheme calc
_refine_ls_wR_factor_gt 0.1926
_refine_ls_wR_factor_ref 0.2037
_reflns_number_gt 2519
_reflns_number_total 3144
_reflns_threshold_expression >2sigma(I)
_cod_data_source_file b503068b.txt
_cod_data_source_block sw0406
_cod_depositor_comments
;
The following automatic conversions were performed:
'_symmetry_cell_setting' value 'Orthorhombic' changed to 'orthorhombic'
according to '/home/saulius/struct/CIF-dictionaries/cif_core.dic'
dictionary named 'cif_core.dic' version 2.4.1 from 2010-06-29.

Automatic conversion script
Id: cif_fix_enum 1527 2010-12-29 10:47:43Z saulius 
;
_cod_original_sg_symbol_H-M Pbca
_cod_database_code 7150156

loop_
_symmetry_equiv_pos_as_xyz
'x, y, z'
'x+1/2, -y+1/2, -z'
'-x, y+1/2, -z+1/2'
'-x+1/2, -y, z+1/2'
'-x, -y, -z'
'-x-1/2, y-1/2, z'
'x, -y-1/2, z-1/2'
'x-1/2, y, -z-1/2'

loop_
_atom_site_label
_atom_site_type_symbol
_atom_site_fract_x
_atom_site_fract_y
_atom_site_fract_z
_atom_site_U_iso_or_equiv
_atom_site_adp_type
_atom_site_occupancy
_atom_site_symmetry_multiplicity
_atom_site_calc_flag
_atom_site_refinement_flags
_atom_site_disorder_assembly
_atom_site_disorder_group
Cl1 Cl 0.21399(8) 0.33116(5) 0.46733(3) 0.0386(3) Uani 1 1 d . . .
S1 S 0.04001(11) 0.19749(5) 0.68592(3) 0.0452(3) Uani 1 1 d . . .
N1 N 0.3594(3) 0.18526(15) 0.55286(10) 0.0329(5) Uani 1 1 d . . .
H1A H 0.3144 0.2282 0.5279 0.040 Uiso 1 1 calc R . .
H1B H 0.4655 0.1956 0.5521 0.040 Uiso 1 1 calc R . .
C1 C 0.3010(3) 0.20649(19) 0.61346(12) 0.0337(6) Uani 1 1 d . . .
C2 C 0.1250(3) 0.18342(17) 0.61377(11) 0.0315(6) Uani 1 1 d . . .
H2 H 0.0719 0.2296 0.5874 0.038 Uiso 1 1 calc R . .
C3 C 0.0877(3) 0.08269(19) 0.59229(13) 0.0387(6) Uani 1 1 d . . .
H3A H 0.1320 0.0353 0.6194 0.046 Uiso 1 1 calc R . .
H3B H -0.0269 0.0736 0.5911 0.046 Uiso 1 1 calc R . .
C4 C 0.1555(4) 0.0670(2) 0.53229(13) 0.0415(7) Uani 1 1 d . . .
H4A H 0.1364 0.0002 0.5203 0.050 Uiso 1 1 calc R . .
H4B H 0.1016 0.1093 0.5044 0.050 Uiso 1 1 calc R . .
C5 C 0.3285(3) 0.0869(2) 0.53049(13) 0.0390(7) Uani 1 1 d . . .
H5A H 0.3847 0.0396 0.5545 0.047 Uiso 1 1 calc R . .
H5B H 0.3669 0.0813 0.4902 0.047 Uiso 1 1 calc R . .
C6 C 0.3296(4) 0.3130(2) 0.62258(15) 0.0455(7) Uani 1 1 d . . .
H6A H 0.4403 0.3272 0.6162 0.068 Uiso 1 1 calc R . .
H6B H 0.3009 0.3304 0.6622 0.068 Uiso 1 1 calc R . .
H6C H 0.2661 0.3495 0.5952 0.068 Uiso 1 1 calc R . .
C7 C 0.3958(4) 0.1483(3) 0.65623(14) 0.0499(8) Uani 1 1 d . . .
H7A H 0.5071 0.1618 0.6508 0.075 Uiso 1 1 calc R . .
H7B H 0.3764 0.0803 0.6497 0.075 Uiso 1 1 calc R . .
H7C H 0.3651 0.1652 0.6957 0.075 Uiso 1 1 calc R . .
C8 C -0.0458(3) 0.3129(2) 0.68481(12) 0.0351(6) Uani 1 1 d . . .
C9 C -0.1516(4) 0.3398(2) 0.64249(14) 0.0436(7) Uani 1 1 d . . .
H9 H -0.1767 0.2972 0.6119 0.052 Uiso 1 1 calc R . .
C10 C -0.2206(4) 0.4291(3) 0.64498(18) 0.0539(9) Uani 1 1 d . . .
H10 H -0.2901 0.4486 0.6152 0.065 Uiso 1 1 calc R . .
C11 C -0.1888(4) 0.4896(2) 0.69034(19) 0.0574(10) Uani 1 1 d . . .
H11 H -0.2384 0.5501 0.6923 0.069 Uiso 1 1 calc R . .
C12 C -0.0855(5) 0.4626(2) 0.73277(16) 0.0570(10) Uani 1 1 d . . .
H12 H -0.0646 0.5044 0.7642 0.068 Uiso 1 1 calc R . .
C13 C -0.0114(4) 0.3745(2) 0.73012(13) 0.0449(7) Uani 1 1 d . . .
H13 H 0.0621 0.3567 0.7590 0.054 Uiso 1 1 calc R . .

loop_
_atom_site_aniso_label
_atom_site_aniso_U_11
_atom_site_aniso_U_22
_atom_site_aniso_U_33
_atom_site_aniso_U_23
_atom_site_aniso_U_13
_atom_site_aniso_U_12
Cl1 0.0329(4) 0.0351(4) 0.0477(4) 0.0008(3) -0.0033(3) 0.0009(3)
S1 0.0639(6) 0.0298(4) 0.0420(4) 0.0083(3) 0.0146(3) 0.0085(3)
N1 0.0287(12) 0.0278(11) 0.0423(12) -0.0004(9) -0.0009(9) -0.0007(9)
C1 0.0371(15) 0.0284(13) 0.0356(14) 0.0002(10) -0.0029(11) -0.0011(10)
C2 0.0362(14) 0.0225(12) 0.0359(13) 0.0021(10) 0.0020(11) 0.0018(10)
C3 0.0337(15) 0.0252(13) 0.0571(17) -0.0012(12) 0.0028(13) -0.0027(11)
C4 0.0430(17) 0.0272(13) 0.0543(17) -0.0117(12) -0.0032(13) 0.0000(12)
C5 0.0365(16) 0.0299(14) 0.0506(17) -0.0088(12) 0.0018(12) 0.0044(11)
C6 0.056(2) 0.0329(15) 0.0477(17) -0.0065(13) -0.0006(14) -0.0139(13)
C7 0.0459(19) 0.056(2) 0.0481(18) 0.0076(14) -0.0105(14) 0.0060(15)
C8 0.0404(16) 0.0244(13) 0.0405(15) -0.0016(10) 0.0110(11) -0.0045(11)
C9 0.0427(18) 0.0386(16) 0.0495(17) -0.0080(13) 0.0002(13) 0.0042(13)
C10 0.046(2) 0.0470(19) 0.069(2) 0.0013(16) 0.0056(15) 0.0119(15)
C11 0.057(2) 0.0266(15) 0.088(3) -0.0036(16) 0.031(2) 0.0018(14)
C12 0.075(2) 0.0328(16) 0.063(2) -0.0175(15) 0.0240(19) -0.0135(16)
C13 0.0540(19) 0.0399(17) 0.0407(16) -0.0055(13) 0.0055(14) -0.0094(14)

loop_
_atom_type_symbol
_atom_type_description
_atom_type_scat_dispersion_real
_atom_type_scat_dispersion_imag
_atom_type_scat_source
C C 0.0033 0.0016 'International Tables Vol C Tables 4.2.6.8 and 6.1.1.4'
H H 0.0000 0.0000 'International Tables Vol C Tables 4.2.6.8 and 6.1.1.4'
N N 0.0061 0.0033 'International Tables Vol C Tables 4.2.6.8 and 6.1.1.4'
S S 0.1246 0.1234 'International Tables Vol C Tables 4.2.6.8 and 6.1.1.4'
Cl Cl 0.1484 0.1585 'International Tables Vol C Tables 4.2.6.8 and 6.1.1.4'

loop_
_geom_angle_atom_site_label_1
_geom_angle_atom_site_label_2
_geom_angle_atom_site_label_3
_geom_angle
_geom_angle_site_symmetry_1
_geom_angle_site_symmetry_3
_geom_angle_publ_flag
C8 S1 C2 104.44(12) . . ?
C5 N1 C1 116.2(2) . . ?
C5 N1 H1A 108.2 . . ?
C1 N1 H1A 108.2 . . ?
C5 N1 H1B 108.2 . . ?
C1 N1 H1B 108.2 . . ?
H1A N1 H1B 107.4 . . ?
N1 C1 C7 108.6(2) . . ?
N1 C1 C6 105.4(2) . . ?
C7 C1 C6 110.5(3) . . ?
N1 C1 C2 106.6(2) . . ?
C7 C1 C2 114.0(2) . . ?
C6 C1 C2 111.2(2) . . ?
C3 C2 C1 113.3(2) . . ?
C3 C2 S1 108.18(18) . . ?
C1 C2 S1 111.74(19) . . ?
C3 C2 H2 107.8 . . ?
C1 C2 H2 107.8 . . ?
S1 C2 H2 107.8 . . ?
C4 C3 C2 110.5(2) . . ?
C4 C3 H3A 109.6 . . ?
C2 C3 H3A 109.6 . . ?
C4 C3 H3B 109.6 . . ?
C2 C3 H3B 109.6 . . ?
H3A C3 H3B 108.1 . . ?
C5 C4 C3 111.9(2) . . ?
C5 C4 H4A 109.2 . . ?
C3 C4 H4A 109.2 . . ?
C5 C4 H4B 109.2 . . ?
C3 C4 H4B 109.2 . . ?
H4A C4 H4B 107.9 . . ?
N1 C5 C4 109.6(2) . . ?
N1 C5 H5A 109.8 . . ?
C4 C5 H5A 109.8 . . ?
N1 C5 H5B 109.8 . . ?
C4 C5 H5B 109.8 . . ?
H5A C5 H5B 108.2 . . ?
C1 C6 H6A 109.5 . . ?
C1 C6 H6B 109.5 . . ?
H6A C6 H6B 109.5 . . ?
C1 C6 H6C 109.5 . . ?
H6A C6 H6C 109.5 . . ?
H6B C6 H6C 109.5 . . ?
C1 C7 H7A 109.5 . . ?
C1 C7 H7B 109.5 . . ?
H7A C7 H7B 109.5 . . ?
C1 C7 H7C 109.5 . . ?
H7A C7 H7C 109.5 . . ?
H7B C7 H7C 109.5 . . ?
C9 C8 C13 120.1(3) . . ?
C9 C8 S1 121.9(2) . . ?
C13 C8 S1 117.9(2) . . ?
C8 C9 C10 119.7(3) . . ?
C8 C9 H9 120.2 . . ?
C10 C9 H9 120.2 . . ?
C11 C10 C9 120.3(4) . . ?
C11 C10 H10 119.8 . . ?
C9 C10 H10 119.8 . . ?
C12 C11 C10 120.1(3) . . ?
C12 C11 H11 120.0 . . ?
C10 C11 H11 120.0 . . ?
C11 C12 C13 120.5(3) . . ?
C11 C12 H12 119.7 . . ?
C13 C12 H12 119.7 . . ?
C12 C13 C8 119.3(3) . . ?
C12 C13 H13 120.4 . . ?
C8 C13 H13 120.4 . . ?

loop_
_geom_bond_atom_site_label_1
_geom_bond_atom_site_label_2
_geom_bond_distance
_geom_bond_site_symmetry_2
_geom_bond_publ_flag
S1 C8 1.778(3) . ?
S1 C2 1.831(3) . ?
N1 C5 1.498(3) . ?
N1 C1 1.517(4) . ?
N1 H1A 0.9200 . ?
N1 H1B 0.9200 . ?
C1 C7 1.518(4) . ?
C1 C6 1.528(4) . ?
C1 C2 1.541(4) . ?
C2 C3 1.532(4) . ?
C2 H2 1.0000 . ?
C3 C4 1.520(4) . ?
C3 H3A 0.9900 . ?
C3 H3B 0.9900 . ?
C4 C5 1.508(4) . ?
C4 H4A 0.9900 . ?
C4 H4B 0.9900 . ?
C5 H5A 0.9900 . ?
C5 H5B 0.9900 . ?
C6 H6A 0.9800 . ?
C6 H6B 0.9800 . ?
C6 H6C 0.9800 . ?
C7 H7A 0.9800 . ?
C7 H7B 0.9800 . ?
C7 H7C 0.9800 . ?
C8 C9 1.385(4) . ?
C8 C13 1.390(4) . ?
C9 C10 1.387(4) . ?
C9 H9 0.9500 . ?
C10 C11 1.377(6) . ?
C10 H10 0.9500 . ?
C11 C12 1.374(6) . ?
C11 H11 0.9500 . ?
C12 C13 1.390(5) . ?
C12 H12 0.9500 . ?
C13 H13 0.9500 . ?

loop_
_geom_torsion_atom_site_label_1
_geom_torsion_atom_site_label_2
_geom_torsion_atom_site_label_3
_geom_torsion_atom_site_label_4
_geom_torsion
_geom_torsion_site_symmetry_1
_geom_torsion_site_symmetry_2
_geom_torsion_site_symmetry_3
_geom_torsion_site_symmetry_4
_geom_torsion_publ_flag
C5 N1 C1 C7 68.1(3) . . . . ?
C5 N1 C1 C6 -173.5(2) . . . . ?
C5 N1 C1 C2 -55.2(3) . . . . ?
N1 C1 C2 C3 53.4(3) . . . . ?
C7 C1 C2 C3 -66.5(3) . . . . ?
C6 C1 C2 C3 167.8(2) . . . . ?
N1 C1 C2 S1 175.92(16) . . . . ?
C7 C1 C2 S1 56.1(3) . . . . ?
C6 C1 C2 S1 -69.6(3) . . . . ?
C8 S1 C2 C3 -136.9(2) . . . . ?
C8 S1 C2 C1 97.7(2) . . . . ?
C1 C2 C3 C4 -55.6(3) . . . . ?
S1 C2 C3 C4 179.9(2) . . . . ?
C2 C3 C4 C5 55.1(3) . . . . ?
C1 N1 C5 C4 57.0(3) . . . . ?
C3 C4 C5 N1 -54.6(3) . . . . ?
C2 S1 C8 C9 53.8(3) . . . . ?
C2 S1 C8 C13 -130.2(2) . . . . ?
C13 C8 C9 C10 1.2(5) . . . . ?
S1 C8 C9 C10 177.1(3) . . . . ?
C8 C9 C10 C11 -2.4(5) . . . . ?
C9 C10 C11 C12 1.5(5) . . . . ?
C10 C11 C12 C13 0.5(5) . . . . ?
C11 C12 C13 C8 -1.6(5) . . . . ?
C9 C8 C13 C12 0.8(5) . . . . ?
S1 C8 C13 C12 -175.3(2) . . . . ?

loop_
_cod_related_entry_id
_cod_related_entry_database
_cod_related_entry_code
1 ChemSpider 9394148
